data_7250388
loop_
_publ_author_name
'Xu, Dongping'
'Jin, Lizhen'
'Huang, Mengya'
'Zhang, Wu'

_publ_section_title
;
 Visible-light-induced selenium-mediated cascade cyclization of
 2-isocyanobenzonitriles with secondary amines to access indole-fused
 polycyclics
;
_journal_issue 23
_journal_name_full 'Green Chemistry'
_journal_page_first 6880
_journal_page_last 6886
_journal_paper_doi 10.1039/D5GC01245G
_journal_volume 27
_journal_year 2025
_chemical_absolute_configuration unk
_chemical_formula_moiety 'C17 H15 N3'
_chemical_formula_sum 'C17 H15 N3'
_chemical_formula_weight 261.329
_space_group_crystal_system orthorhombic
_space_group_IT_number 19
_space_group_name_Hall 'P 2ac 2ab'
_space_group_name_H-M_alt 'P 21 21 21'
_symmetry_Int_Tables_number 19
_atom_sites_solution_primary dual
_audit_creation_date 2024-09-26
_audit_creation_method
;
Olex2 1.5-alpha
(compiled 2024.02.16 svn.r378c4104 for OlexSys, GUI svn.r6928)
;
_audit_update_record
;
2024-09-26 deposited with the CCDC.	2025-05-13 downloaded from the CCDC.
;
_cell_angle_alpha 90
_cell_angle_beta 90
_cell_angle_gamma 90
_cell_formula_units_Z 4
_cell_length_a 6.1053(13)
_cell_length_b 13.209(3)
_cell_length_c 16.219(4)
_cell_measurement_reflns_used 2668
_cell_measurement_temperature 293.15
_cell_measurement_theta_max 25.128
_cell_measurement_theta_min 2.511
_cell_volume 1308.0(5)
_computing_cell_refinement 'SAINT v8.37A (Bruker, 2015)'
_computing_data_reduction 'SAINT v8.37A (Bruker, 2015)'
_computing_molecular_graphics 'Olex2 1.5-alpha (Dolomanov et al., 2009)'
_computing_publication_material 'Olex2 1.5-alpha (Dolomanov et al., 2009)'
_computing_structure_refinement 'olex2.refine 1.5-alpha (Bourhis et al., 2015)'
_computing_structure_solution 'SHELXT 2018/2 (Sheldrick, 2018)'
_diffrn_ambient_temperature 293.15
_diffrn_measured_fraction_theta_full 1.0000
_diffrn_measured_fraction_theta_max 0.9983
_diffrn_measurement_device_type 'Bruker APEX-II CCD'
_diffrn_measurement_method '\f and \w scans'
_diffrn_radiation_type 'Mo K\a'
_diffrn_radiation_wavelength 0.71073
_diffrn_reflns_av_R_equivalents 0.0380
_diffrn_reflns_av_unetI/netI 0.0488
_diffrn_reflns_Laue_measured_fraction_full 1.0000
_diffrn_reflns_Laue_measured_fraction_max 0.9983
_diffrn_reflns_limit_h_max 7
_diffrn_reflns_limit_h_min -7
_diffrn_reflns_limit_k_max 16
_diffrn_reflns_limit_k_min -17
_diffrn_reflns_limit_l_max 11
_diffrn_reflns_limit_l_min -21
_diffrn_reflns_number 8026
_diffrn_reflns_point_group_measured_fraction_full 1.0000
_diffrn_reflns_point_group_measured_fraction_max 0.9967
_diffrn_reflns_theta_full 25.2417
_diffrn_reflns_theta_max 27.48
_diffrn_reflns_theta_min 1.99
_diffrn_source_current 30.0
_diffrn_source_power 1.5
_diffrn_source_voltage 50.0
_diffrn_standards_number 0
_exptl_absorpt_coefficient_mu 0.081
_exptl_absorpt_correction_T_max 0.7456
_exptl_absorpt_correction_T_min 0.6002
_exptl_absorpt_correction_type multi-scan
_exptl_absorpt_process_details
;
SADABS-2016/2 (Bruker,2016/2) was used for absorption correction.
wR2(int) was 0.0669 before and 0.0527 after correction.
The Ratio of minimum to maximum transmission is 0.8050.
The \l/2 correction factor is Not present.
;
_exptl_crystal_colour black
_exptl_crystal_colour_primary black
_exptl_crystal_density_diffrn 1.327
_exptl_crystal_description block
_exptl_crystal_F_000 552.313
_exptl_crystal_size_max 0.22
_exptl_crystal_size_mid 0.21
_exptl_crystal_size_min 0.2
_refine_diff_density_max 0.2144
_refine_diff_density_min -0.2557
_refine_diff_density_rms 0.0477
_refine_ls_abs_structure_details 'Hooft, R.W.W., Straver, L.H., Spek, A.L. (2010). J. Appl. Cryst., 43, 665-668.'
_refine_ls_abs_structure_Flack 0.1(18)
_refine_ls_d_res_high 0.7702
_refine_ls_d_res_low 10.2422
_refine_ls_goodness_of_fit_ref 0.8525
_refine_ls_hydrogen_treatment constr
_refine_ls_matrix_type full
_refine_ls_number_constraints 26
_refine_ls_number_parameters 183
_refine_ls_number_reflns 2984
_refine_ls_number_restraints 0
_refine_ls_restrained_S_all 0.8525
_refine_ls_R_factor_all 0.0664
_refine_ls_R_factor_gt 0.0450
_refine_ls_shift/su_max 0.0005
_refine_ls_shift/su_mean 0.0001
_refine_ls_structure_factor_coef Fsqd
_refine_ls_weighting_details 'w=1/[\s^2^(Fo^2^)+(0.1P)^2^] where P=(Fo^2^+2Fc^2^)/3'
_refine_ls_weighting_scheme calc
_refine_ls_wR_factor_gt 0.1177
_refine_ls_wR_factor_ref 0.1328
_reflns_Friedel_coverage 0.994
_reflns_limit_h_max 7
_reflns_limit_h_min -7
_reflns_limit_k_max 17
_reflns_limit_k_min -16
_reflns_limit_l_max 21
_reflns_limit_l_min -20
_reflns_number_gt 2250
_reflns_number_total 2984
_reflns_threshold_expression I>=2u(I)
_cod_data_source_file d5gc01245g2.cif
_cod_data_source_block 240831b_0m
_cod_depositor_comments 'Adding full bibliography for 7250388--7250391.cif.'
_cod_original_sg_symbol_Hall ' P 2ac 2ab'
_cod_database_code 7250388
_olex2_refinement_description
;
1. Fixed Uiso
 At 1.2 times of:
  All C(H) groups
 At 1.5 times of:
  All C(H,H,H) groups
2.a Ternary CH refined with riding coordinates:
 C10(H10)
2.b Aromatic/amide H refined with riding coordinates:
 C12(H12), C13(H13), C14(H14), C15(H15), C2(H2), C3(H3), C4(H4), C5(H5)
2.c Idealised Me refined as rotating group:
 C11(H11a,H11b,H11c), C9(H9a,H9b,H9c)
;
_olex2_submission_special_instructions 'No special instructions were received'

loop_
_space_group_symop_id
_space_group_symop_operation_xyz
1 x,y,z
2 x+1/2,-y+1/2,-z
3 -x,y+1/2,-z+1/2
4 -x+1/2,-y,z+1/2

loop_
_atom_site_label
_atom_site_type_symbol
_atom_site_fract_x
_atom_site_fract_y
_atom_site_fract_z
_atom_site_U_iso_or_equiv
_atom_site_adp_type
_atom_site_occupancy
_atom_site_refinement_flags_posn
N2 N 0.4360(3) 0.53921(12) 0.39258(10) 0.0336(4) Uani 1.000000 .
N3 N 0.3745(3) 0.71026(12) 0.28638(11) 0.0375(4) Uani 1.000000 .
N1 N 0.1316(3) 0.46874(13) 0.31915(11) 0.0399(4) Uani 1.000000 .
C6 C 0.2483(3) 0.63205(14) 0.28374(12) 0.0332(4) Uani 1.000000 .
C005 C 0.2748(3) 0.53977(15) 0.33476(12) 0.0341(4) Uani 1.000000 .
C006 C 0.0575(3) 0.61022(15) 0.23456(12) 0.0360(5) Uani 1.000000 .
C8 C 0.5852(3) 0.61979(15) 0.39367(12) 0.0333(4) Uani 1.000000 .
C7 C 0.5500(3) 0.70414(15) 0.34117(12) 0.0345(4) Uani 1.000000 .
C10 C 0.4557(3) 0.45383(16) 0.45284(14) 0.0415(5) Uani 1.000000 .
C1 C -0.0053(3) 0.51128(16) 0.25697(13) 0.0379(5) Uani 1.000000 .
C12 C 0.7698(3) 0.62084(17) 0.44501(13) 0.0414(5) Uani 1.000000 .
C13 C 0.9115(4) 0.70179(17) 0.44485(14) 0.0448(5) Uani 1.000000 .
C15 C 0.6982(4) 0.78515(16) 0.34250(14) 0.0441(5) Uani 1.000000 .
C14 C 0.8764(4) 0.78469(18) 0.39392(15) 0.0462(6) Uani 1.000000 .
C3 C -0.3042(4) 0.52165(19) 0.16471(15) 0.0488(6) Uani 1.000000 .
C2 C -0.1875(4) 0.46635(18) 0.22146(14) 0.0465(5) Uani 1.000000 .
C5 C -0.0616(4) 0.66544(18) 0.17686(14) 0.0455(5) Uani 1.000000 .
C4 C -0.2449(4) 0.61976(19) 0.14196(14) 0.0498(6) Uani 1.000000 .
C11 C 0.5646(5) 0.36366(18) 0.41268(17) 0.0647(8) Uani 1.000000 .
C9 C 0.2409(4) 0.4310(2) 0.49463(18) 0.0706(9) Uani 1.000000 .
H12 H 0.7968(3) 0.56612(17) 0.47963(13) 0.0497(6) Uiso 1.000000 R
H13 H 1.0330(4) 0.70097(17) 0.47947(14) 0.0538(6) Uiso 1.000000 R
H14 H 0.9727(4) 0.83925(18) 0.39467(15) 0.0555(7) Uiso 1.000000 R
H15 H 0.6752(4) 0.84025(16) 0.30787(14) 0.0529(7) Uiso 1.000000 R
H2 H -0.2294(4) 0.40091(18) 0.23558(14) 0.0558(6) Uiso 1.000000 R
H3 H -0.4273(4) 0.49262(19) 0.14059(15) 0.0586(7) Uiso 1.000000 R
H4 H -0.3281(4) 0.65476(19) 0.10331(14) 0.0598(7) Uiso 1.000000 R
H5 H -0.0201(4) 0.73071(18) 0.16211(14) 0.0545(7) Uiso 1.000000 R
H10 H 0.5557(3) 0.47708(16) 0.49616(14) 0.0498(6) Uiso 1.000000 R
H11a H 0.4752(18) 0.3399(10) 0.3680(8) 0.0970(11) Uiso 1.000000 GR
H11b H 0.7056(16) 0.3832(4) 0.3919(11) 0.0970(11) Uiso 1.000000 GR
H11c H 0.582(3) 0.3106(6) 0.4526(4) 0.0970(11) Uiso 1.000000 GR
H9a H 0.1769(17) 0.4929(3) 0.5143(12) 0.1059(13) Uiso 1.000000 GR
H9b H 0.1433(13) 0.3995(15) 0.4560(4) 0.1059(13) Uiso 1.000000 GR
H9c H 0.2656(6) 0.3862(13) 0.5403(8) 0.1059(13) Uiso 1.000000 GR

loop_
_atom_site_aniso_label
_atom_site_aniso_U_11
_atom_site_aniso_U_22
_atom_site_aniso_U_33
_atom_site_aniso_U_12
_atom_site_aniso_U_13
_atom_site_aniso_U_23
N2 0.0323(8) 0.0338(8) 0.0346(8) 0.0021(7) -0.0020(8) 0.0023(7)
N3 0.0381(9) 0.0371(9) 0.0373(9) 0.0018(7) 0.0018(8) 0.0030(8)
N1 0.0415(9) 0.0374(9) 0.0409(10) -0.0007(8) -0.0036(8) -0.0017(8)
C6 0.0334(10) 0.0355(10) 0.0308(10) 0.0060(8) 0.0041(8) -0.0007(8)
C005 0.0361(10) 0.0336(9) 0.0327(10) 0.0045(9) 0.0021(9) -0.0014(8)
C006 0.0362(10) 0.0414(10) 0.0304(10) 0.0035(9) 0.0036(9) -0.0021(9)
C8 0.0319(9) 0.0348(10) 0.0333(10) 0.0034(9) 0.0039(9) -0.0046(8)
C7 0.0347(10) 0.0365(10) 0.0323(10) 0.0035(9) 0.0031(9) -0.0005(8)
C10 0.0439(11) 0.0405(11) 0.0400(11) 0.0029(10) -0.0037(10) 0.0084(9)
C1 0.0390(10) 0.0414(11) 0.0332(10) 0.0023(9) 0.0012(9) -0.0049(9)
C12 0.0394(11) 0.0446(11) 0.0403(11) 0.0071(10) -0.0037(10) -0.0019(10)
C13 0.0357(11) 0.0526(13) 0.0463(13) -0.0012(10) -0.0046(11) -0.0112(11)
C15 0.0477(12) 0.0414(12) 0.0432(13) -0.0044(10) 0.0060(11) -0.0005(10)
C14 0.0410(12) 0.0480(12) 0.0496(13) -0.0114(10) 0.0053(11) -0.0083(11)
C3 0.0416(12) 0.0624(14) 0.0424(12) 0.0021(12) -0.0046(10) -0.0112(11)
C2 0.0487(12) 0.0476(12) 0.0431(12) -0.0043(11) 0.0010(11) -0.0059(10)
C5 0.0489(12) 0.0487(12) 0.0387(11) 0.0079(11) -0.0010(11) 0.0022(10)
C4 0.0476(13) 0.0657(15) 0.0360(11) 0.0096(12) -0.0075(11) -0.0017(11)
C11 0.089(2) 0.0426(13) 0.0625(16) 0.0152(14) 0.0025(16) 0.0073(12)
C9 0.0549(15) 0.097(2) 0.0602(16) -0.0008(15) 0.0047(14) 0.0362(16)

loop_
_atom_type_symbol
_atom_type_scat_dispersion_real
_atom_type_scat_dispersion_imag
_atom_type_scat_Cromer_Mann_a1
_atom_type_scat_Cromer_Mann_a2
_atom_type_scat_Cromer_Mann_a3
_atom_type_scat_Cromer_Mann_a4
_atom_type_scat_Cromer_Mann_b1
_atom_type_scat_Cromer_Mann_b2
_atom_type_scat_Cromer_Mann_b3
_atom_type_scat_Cromer_Mann_b4
_atom_type_scat_Cromer_Mann_c
_atom_type_scat_source
_atom_type_scat_dispersion_source
C 0.00313 0.00162 2.31000 1.02000 1.58860 0.86500 20.84390 10.20750 0.56870 51.65120 0.21560 'International Tables Volume C Table 6.1.1.4 (pp. 500-502)' 'Brennan, Cowan, Rev. Sci. Instrum., 1992, 63, 850'
H 0.00000 0.00000 0.49300 0.32291 0.14019 0.04081 10.51090 26.12570 3.14236 57.79970 0.00304 'International Tables Volume C Table 6.1.1.4 (pp. 500-502)' 'Brennan, Cowan, Rev. Sci. Instrum., 1992, 63, 850'
N 0.00612 0.00332 12.21260 3.13220 2.01250 1.16630 0.00570 9.89330 28.99750 0.58260 -11.52900 'International Tables Volume C Table 6.1.1.4 (pp. 500-502)' 'Brennan, Cowan, Rev. Sci. Instrum., 1992, 63, 850'

loop_
_geom_angle_atom_site_label_1
_geom_angle_atom_site_label_2
_geom_angle_atom_site_label_3
_geom_angle
_geom_angle_site_symmetry_1
_geom_angle_site_symmetry_3
_geom_angle_publ_flag
C8 N2 C005 118.37(16) . . ?
C10 N2 C005 120.84(16) . . ?
C10 N2 C8 120.78(16) . . ?
C7 N3 C6 115.71(16) . . ?
C1 N1 C005 104.26(17) . . ?
C005 C6 N3 125.12(18) . . ?
C006 C6 N3 131.43(18) . . ?
C006 C6 C005 103.45(16) . . ?
N1 C005 N2 127.87(18) . . ?
C6 C005 N2 117.95(17) . . ?
C6 C005 N1 114.15(18) . . ?
C1 C006 C6 105.24(17) . . ?
C5 C006 C6 133.6(2) . . ?
C5 C006 C1 121.1(2) . . ?
C7 C8 N2 119.38(17) . . ?
C12 C8 N2 122.54(18) . . ?
C12 C8 C7 118.08(18) . . ?
C8 C7 N3 122.98(18) . . ?
C15 C7 N3 117.50(18) . . ?
C15 C7 C8 119.52(19) . . ?
C11 C10 N2 110.33(18) . . ?
C9 C10 N2 111.98(18) . . ?
C9 C10 C11 114.8(2) . . ?
H10 C10 N2 106.39(11) . . ?
H10 C10 C11 106.39(14) . . ?
H10 C10 C9 106.39(15) . . ?
C006 C1 N1 112.85(18) . . ?
C2 C1 N1 126.6(2) . . ?
C2 C1 C006 120.6(2) . . ?
C13 C12 C8 120.8(2) . . ?
H12 C12 C8 119.58(12) . . ?
H12 C12 C13 119.58(13) . . ?
C14 C13 C12 121.1(2) . . ?
H13 C13 C12 119.43(13) . . ?
H13 C13 C14 119.43(13) . . ?
C14 C15 C7 121.2(2) . . ?
H15 C15 C7 119.39(13) . . ?
H15 C15 C14 119.39(13) . . ?
C15 C14 C13 119.2(2) . . ?
H14 C14 C13 120.40(13) . . ?
H14 C14 C15 120.40(13) . . ?
C4 C3 C2 122.4(2) . . ?
H3 C3 C2 118.79(14) . . ?
H3 C3 C4 118.79(14) . . ?
C3 C2 C1 117.8(2) . . ?
H2 C2 C1 121.09(14) . . ?
H2 C2 C3 121.09(14) . . ?
C4 C5 C006 117.8(2) . . ?
H5 C5 C006 121.10(14) . . ?
H5 C5 C4 121.10(14) . . ?
C5 C4 C3 120.3(2) . . ?
H4 C4 C3 119.87(14) . . ?
H4 C4 C5 119.87(14) . . ?
H11a C11 C10 109.5 . . ?
H11b C11 C10 109.5 . . ?
H11b C11 H11a 109.5 . . ?
H11c C11 C10 109.5 . . ?
H11c C11 H11a 109.5 . . ?
H11c C11 H11b 109.5 . . ?
H9a C9 C10 109.5 . . ?
H9b C9 C10 109.5 . . ?
H9b C9 H9a 109.5 . . ?
H9c C9 C10 109.5 . . ?
H9c C9 H9a 109.5 . . ?
H9c C9 H9b 109.5 . . ?

loop_
_geom_bond_atom_site_label_1
_geom_bond_atom_site_label_2
_geom_bond_distance
_geom_bond_site_symmetry_2
_geom_bond_publ_flag
N2 C005 1.359(2) . ?
N2 C8 1.401(2) . ?
N2 C10 1.497(3) . ?
N3 C6 1.289(3) . ?
N3 C7 1.394(3) . ?
N1 C005 1.307(3) . ?
N1 C1 1.425(3) . ?
C6 C005 1.482(3) . ?
C6 C006 1.441(3) . ?
C006 C1 1.410(3) . ?
C006 C5 1.392(3) . ?
C8 C7 1.419(3) . ?
C8 C12 1.401(3) . ?
C7 C15 1.401(3) . ?
C10 C11 1.512(3) . ?
C10 C9 1.507(3) . ?
C10 H10 0.9800 . ?
C1 C2 1.386(3) . ?
C12 C13 1.376(3) . ?
C12 H12 0.9300 . ?
C13 C14 1.388(3) . ?
C13 H13 0.9300 . ?
C15 C14 1.371(3) . ?
C15 H15 0.9300 . ?
C14 H14 0.9300 . ?
C3 C2 1.374(3) . ?
C3 C4 1.395(4) . ?
C3 H3 0.9300 . ?
C2 H2 0.9300 . ?
C5 C4 1.391(3) . ?
C5 H5 0.9300 . ?
C4 H4 0.9300 . ?
C11 H11a 0.9600 . ?
C11 H11b 0.9600 . ?
C11 H11c 0.9600 . ?
C9 H9a 0.9600 . ?
C9 H9b 0.9600 . ?
C9 H9c 0.9600 . ?

loop_
_geom_torsion_atom_site_label_1
_geom_torsion_atom_site_label_2
_geom_torsion_atom_site_label_3
_geom_torsion_atom_site_label_4
_geom_torsion
_geom_torsion_site_symmetry_1
_geom_torsion_site_symmetry_2
_geom_torsion_site_symmetry_3
_geom_torsion_site_symmetry_4
_geom_torsion_publ_flag
N2 C005 N1 C1 176.4(2) . . . . ?
N2 C005 C6 N3 4.3(2) . . . . ?
N2 C005 C6 C006 -175.91(17) . . . . ?
N2 C8 C7 N3 -1.4(2) . . . . ?
N2 C8 C7 C15 179.59(18) . . . . ?
N2 C8 C12 C13 -179.41(19) . . . . ?
N3 C6 C005 N1 -177.6(2) . . . . ?
N3 C6 C006 C1 177.9(2) . . . . ?
N3 C6 C006 C5 -3.4(3) . . . . ?
N3 C7 C8 C12 178.65(18) . . . . ?
N3 C7 C15 C14 -179.32(18) . . . . ?
N1 C005 C6 C006 2.22(18) . . . . ?
N1 C1 C006 C6 1.23(18) . . . . ?
N1 C1 C006 C5 -177.67(17) . . . . ?
N1 C1 C2 C3 177.2(2) . . . . ?
C6 C006 C1 C2 179.27(15) . . . . ?
C6 C006 C5 C4 -178.6(2) . . . . ?
C006 C1 C2 C3 -0.5(2) . . . . ?
C006 C5 C4 C3 -0.2(3) . . . . ?
C8 C7 C15 C14 -0.3(2) . . . . ?
C8 C12 C13 C14 -0.1(2) . . . . ?
C7 C15 C14 C13 0.7(3) . . . . ?
C1 C2 C3 C4 0.3(2) . . . . ?
C12 C13 C14 C15 -0.5(3) . . . . ?
